data_1529540
loop_
_publ_author_name
'Alberti, A.'
'Rinaldi, R.'
'Vezzalini, G.'

_publ_section_title
;
 Dynamics of dehydration in stilbite-type structures; stellerite phase B
;
_journal_name_full 'Physics and Chemistry of Minerals (Germany)'
_journal_page_first 365
_journal_page_last 375
_journal_volume 2
_journal_year 1978
_chemical_formula_sum 'Al7.956 Ca2.816 H4.5 Na0.384 O73.28 Si28.044'
_chemical_name_systematic
;
Na0.384 Ca2.816 H1.94 (Si28.044 Al7.956 O72) (H2 O)1.28
;
_space_group_IT_number 63
_symmetry_space_group_name_Hall '-A 2a 2a'
_symmetry_space_group_name_H-M 'A m m a'
_cell_angle_alpha 90
_cell_angle_beta 90
_cell_angle_gamma 90
_cell_formula_units_Z 2
_cell_length_a 13.616
_cell_length_b 17.158
_cell_length_c 16.681
_cell_volume 3897.071
_citation_journal_id_ASTM PCMIDU
_cod_data_source_file Alberti_PCMIDU_1978_656.cif
_cod_data_source_block H4.5Al7.956Ca2.816Na0.384O73.28Si28.044
_cod_original_sg_symbol_Hall '-C 2c 2 (z,x,y)'
_cod_original_formula_sum 'H4.5 Al7.956 Ca2.816 Na0.384 O73.28 Si28.044'
_cod_database_code 1529540

loop_
_symmetry_equiv_pos_as_xyz
x,y,z
x+1/2,-y,-z
-x,y,-z
-x+1/2,-y,z
-x,-y,-z
-x-1/2,y,z
x,-y,z
x-1/2,y,-z
x,y+1/2,z+1/2
x+1/2,-y+1/2,-z+1/2
-x,y+1/2,-z+1/2
-x+1/2,-y+1/2,z+1/2
-x,-y+1/2,-z+1/2
-x-1/2,y+1/2,z+1/2
x,-y+1/2,z+1/2
x-1/2,y+1/2,-z+1/2

loop_
_atom_site_label
_atom_site_type_symbol
_atom_site_fract_x
_atom_site_fract_y
_atom_site_fract_z
_atom_site_occupancy
_atom_site_U_iso_or_equiv
Si1 Si+4 0.1344 0.3541 0.1373 0.779 0.0
O7 O-2 0.25 0.3829 0.1119 1 0.0
Si7 Si+4 0 0.3222 0 0.779 0.0
O5 O-2 0.108 0.4006 0.2173 1 0.0
Si4 Si+4 0.0513 0.4109 0.3045 0.779 0.0
O12 O-2 0.15 0.13 0.01 0.1 0.0
O1 O-2 0.0637 0.3769 0.0649 1 0.0
Na2 Na+1 0.216 0 0.188 0.012 0.0
Al2 Al+3 0.139 0.269 0.3833 0.1989 0.0
O14 O-2 0.25 0 0.355 0.24 0.0
Ca2 Ca+2 0.216 0 0.188 0.088 0.0
Na3 Na+1 0 0 0.5 0.018 0.0
Ca4 Ca+2 0.25 0.5 0.211 0.5544 0.0
Ca3 Ca+2 0 0 0.5 0.132 0.0
O9 O-2 0.0678 0.1194 0.1998 1 0.0
O13 O-2 0.16 0.13 0.08 0.1 0.0
Al1 Al+3 0.1344 0.3541 0.1373 0.221 0.0
Na4 Na+1 0.25 0.5 0.211 0.0756 0.0
Si5 Si+4 0.1394 0.1861 0.2188 0.7011 0.0
Ca1 Ca+2 0.25 0.252 0.05 0.2728 0.0
O10 O-2 0.0519 0.5 0.3311 1 0.0
O3 O-2 0.1284 0.2569 0.1525 1 0.0
Si2 Si+4 0.139 0.269 0.3833 0.7011 0.0
O11 O-2 0.25 0.1552 0.2063 1 0.0
Na1 Na+1 0.25 0.252 0.05 0.0372 0.0
O6 O-2 0.103 0.3567 0.3693 1 0.0
O2 O-2 0.0741 0.2343 0.4579 1 0.0
Si3 Si+4 0.141 0.302 0.434 0.0779 0.0
Al5 Al+3 0.1394 0.1861 0.2188 0.1989 0.0
Al4 Al+3 0.0513 0.4109 0.3045 0.221 0.0
Al3 Al+3 0.141 0.302 0.434 0.0221 0.0
Si6 Si+4 0.149 0.168 0.174 0.0779 0.0
Al6 Al+3 0.149 0.168 0.174 0.0221 0.0
Al7 Al+3 0 0.3222 0 0.221 0.0
O8 O-2 0.25 0.2675 0.4149 1 0.0
O4 O-2 0.1226 0.2156 0.3063 0.9 0.0
